data_7135651
loop_
_publ_author_name
'Calder&#xf3;n-D&#xed;az, Alvaro'
'Dutta, Sanjay'
'Kruczy&#x144;ski, Tomasz'
'McMillen, Colin D.'
'Ashokan, Ajith'
'Salman, Seyhan'
'Stollenz, Michael'

_publ_section_title
;
 Ethylene-bridged bis(borylamidinates) as near-UV fluorescent emitters
 with narrow emission bands.
;
_journal_name_full 'Chemical communications (Cambridge, England)'
_journal_paper_doi 10.1039/d6cc00451b
_journal_year 2026
_chemical_formula_sum 'C22 H30 B2 F4 N6'
_chemical_formula_weight 476.14
_space_group_crystal_system monoclinic
_space_group_IT_number 15
_space_group_name_Hall '-C 2yc'
_space_group_name_H-M_alt 'C 1 2/c 1'
_atom_sites_solution_hydrogens geom
_atom_sites_solution_primary dual
_atom_sites_solution_secondary difmap
_audit_creation_method SHELXL-2016/6
_audit_update_record
;
2026-01-06 deposited with the CCDC.	2026-03-11 downloaded from the CCDC.
;
_cell_angle_alpha 90
_cell_angle_beta 122.402(3)
_cell_angle_gamma 90
_cell_formula_units_Z 4
_cell_length_a 24.988(3)
_cell_length_b 6.5629(7)
_cell_length_c 16.5307(17)
_cell_measurement_reflns_used 9905
_cell_measurement_temperature 100(2)
_cell_measurement_theta_max 28.81
_cell_measurement_theta_min 2.92
_cell_volume 2288.9(4)
_computing_cell_refinement 'Bruker SAINT'
_computing_data_collection 'Bruker APEX3'
_computing_data_reduction 'Bruker SAINT'
_computing_molecular_graphics 'Bruker SHELXTL'
_computing_publication_material 'Bruker SHELXTL'
_computing_structure_refinement 'SHELXL-2016/6 (Sheldrick, 2016)'
_computing_structure_solution 'SHELXT 2014/5 (Sheldrick, 2014)'
_diffrn_ambient_temperature 100(2)
_diffrn_measured_fraction_theta_full 0.998
_diffrn_measured_fraction_theta_max 0.998
_diffrn_measurement_device_type 'Bruker D8 Venture Photon 2'
_diffrn_measurement_method '\f and \w scans'
_diffrn_radiation_type MoK\a
_diffrn_radiation_wavelength 0.71073
_diffrn_reflns_av_R_equivalents 0.0357
_diffrn_reflns_av_unetI/netI 0.0189
_diffrn_reflns_Laue_measured_fraction_full 0.998
_diffrn_reflns_Laue_measured_fraction_max 0.998
_diffrn_reflns_limit_h_max 30
_diffrn_reflns_limit_h_min -30
_diffrn_reflns_limit_k_max 8
_diffrn_reflns_limit_k_min -8
_diffrn_reflns_limit_l_max 20
_diffrn_reflns_limit_l_min -20
_diffrn_reflns_number 17856
_diffrn_reflns_point_group_measured_fraction_full 0.998
_diffrn_reflns_point_group_measured_fraction_max 0.998
_diffrn_reflns_theta_full 25.242
_diffrn_reflns_theta_max 25.998
_diffrn_reflns_theta_min 2.919
_diffrn_source 'Incoatec I\mS'
_exptl_absorpt_coefficient_mu 0.106
_exptl_absorpt_correction_T_max 1.0000
_exptl_absorpt_correction_T_min 0.9448
_exptl_absorpt_correction_type multi-scan
_exptl_absorpt_process_details 'SADABS, Bruker'
_exptl_crystal_colour colourless
_exptl_crystal_density_diffrn 1.382
_exptl_crystal_description plate
_exptl_crystal_F_000 1000
_exptl_crystal_size_max 0.237
_exptl_crystal_size_mid 0.122
_exptl_crystal_size_min 0.051
_refine_diff_density_max 0.337
_refine_diff_density_min -0.241
_refine_diff_density_rms 0.050
_refine_ls_extinction_method none
_refine_ls_goodness_of_fit_ref 1.158
_refine_ls_hydrogen_treatment constr
_refine_ls_matrix_type full
_refine_ls_number_parameters 157
_refine_ls_number_reflns 2241
_refine_ls_number_restraints 0
_refine_ls_restrained_S_all 1.158
_refine_ls_R_factor_all 0.0487
_refine_ls_R_factor_gt 0.0386
_refine_ls_shift/su_max 0.000
_refine_ls_shift/su_mean 0.000
_refine_ls_structure_factor_coef Fsqd
_refine_ls_weighting_details 'w=1/[\s^2^(Fo^2^)+(0.0274P)^2^+3.5877P] where P=(Fo^2^+2Fc^2^)/3'
_refine_ls_weighting_scheme calc
_refine_ls_wR_factor_gt 0.0850
_refine_ls_wR_factor_ref 0.0955
_reflns_Friedel_coverage 0.000
_reflns_number_gt 1906
_reflns_number_total 2241
_reflns_threshold_expression 'I > 2\s(I)'
_cod_data_source_file d6cc00451b3.cif
_cod_data_source_block 1
_cod_original_sg_symbol_H-M 'C 2/c'
_cod_database_code 7135651
_shelx_shelxl_version_number 2016/6
_shelx_space_group_comment
;
The symmetry employed for this shelxl refinement is uniquely defined
by the following loop, which should always be used as a source of
symmetry information in preference to the above space-group names.
They are only intended as comments.
;
_shelx_estimated_absorpt_t_min 0.975
_shelx_estimated_absorpt_t_max 0.995

loop_
_space_group_symop_operation_xyz
'x, y, z'
'-x, y, -z+1/2'
'x+1/2, y+1/2, z'
'-x+1/2, y+1/2, -z+1/2'
'-x, -y, -z'
'x, -y, z-1/2'
'-x+1/2, -y+1/2, -z'
'x+1/2, -y+1/2, z-1/2'

loop_
_atom_site_label
_atom_site_type_symbol
_atom_site_fract_x
_atom_site_fract_y
_atom_site_fract_z
_atom_site_U_iso_or_equiv
_atom_site_adp_type
_atom_site_occupancy
_atom_site_site_symmetry_order
_atom_site_calc_flag
_atom_site_refinement_flags_posn
_atom_site_refinement_flags_adp
_atom_site_refinement_flags_occupancy
_atom_site_disorder_assembly
_atom_site_disorder_group
F1 F 0.22292(4) 0.63222(15) 0.56642(7) 0.0241(2) Uani 1 1 d . . . . .
F2 F 0.28124(5) 0.40948(14) 0.68762(7) 0.0242(2) Uani 1 1 d . . . . .
N1 N 0.30971(6) 0.46202(19) 0.56998(9) 0.0150(3) Uani 1 1 d . . . . .
N2 N 0.40697(6) 0.6348(2) 0.66063(9) 0.0180(3) Uani 1 1 d . . . . .
N3 N 0.32767(6) 0.72839(19) 0.69152(9) 0.0156(3) Uani 1 1 d . . . . .
C1 C 0.26255(7) 0.3411(2) 0.48569(10) 0.0162(3) Uani 1 1 d . . . . .
H1A H 0.282349 0.290659 0.451264 0.019 Uiso 1 1 calc R U . . .
H1B H 0.226585 0.430144 0.441376 0.019 Uiso 1 1 calc R U . . .
C2 C 0.36887(7) 0.5038(2) 0.59239(10) 0.0154(3) Uani 1 1 d . . . . .
C3 C 0.38652(7) 0.7493(2) 0.70685(11) 0.0173(3) Uani 1 1 d . . . . .
C4 C 0.42731(8) 0.8980(3) 0.77339(11) 0.0221(3) Uani 1 1 d . . . . .
H4 H 0.469154 0.912723 0.786867 0.027 Uiso 1 1 calc R U . . .
C5 C 0.40694(8) 1.0209(3) 0.81846(12) 0.0234(4) Uani 1 1 d . . . . .
H5 H 0.434306 1.122197 0.862209 0.028 Uiso 1 1 calc R U . . .
C6 C 0.34555(8) 0.9970(2) 0.79992(11) 0.0207(3) Uani 1 1 d . . . . .
H6 H 0.330766 1.081477 0.830637 0.025 Uiso 1 1 calc R U . . .
C7 C 0.30775(7) 0.8506(2) 0.73716(11) 0.0181(3) Uani 1 1 d . . . . .
H7 H 0.266238 0.832710 0.724628 0.022 Uiso 1 1 calc R U . . .
C8 C 0.39992(7) 0.4043(2) 0.54238(11) 0.0174(3) Uani 1 1 d . . . . .
C9 C 0.40093(8) 0.1706(2) 0.55117(12) 0.0218(4) Uani 1 1 d . . . . .
H9A H 0.423365 0.111637 0.523028 0.033 Uiso 1 1 calc R U . . .
H9B H 0.357353 0.119025 0.517154 0.033 Uiso 1 1 calc R U . . .
H9C H 0.422704 0.132516 0.618944 0.033 Uiso 1 1 calc R U . . .
C10 C 0.36747(8) 0.4772(3) 0.43751(11) 0.0211(3) Uani 1 1 d . . . . .
H10A H 0.392020 0.430719 0.410579 0.032 Uiso 1 1 calc R U . . .
H10B H 0.365266 0.626356 0.435528 0.032 Uiso 1 1 calc R U . . .
H10C H 0.324514 0.420801 0.399869 0.032 Uiso 1 1 calc R U . . .
C11 C 0.46952(7) 0.4735(3) 0.59245(12) 0.0242(4) Uani 1 1 d . . . . .
H11A H 0.492109 0.436335 0.660401 0.036 Uiso 1 1 calc R U . . .
H11B H 0.471100 0.621642 0.586456 0.036 Uiso 1 1 calc R U . . .
H11C H 0.489625 0.406681 0.562350 0.036 Uiso 1 1 calc R U . . .
B1 B 0.28359(8) 0.5546(3) 0.62719(12) 0.0175(4) Uani 1 1 d . . . . .

loop_
_atom_site_aniso_label
_atom_site_aniso_U_11
_atom_site_aniso_U_22
_atom_site_aniso_U_33
_atom_site_aniso_U_23
_atom_site_aniso_U_13
_atom_site_aniso_U_12
F1 0.0158(4) 0.0293(5) 0.0265(5) -0.0058(4) 0.0108(4) 0.0018(4)
F2 0.0353(5) 0.0223(5) 0.0264(5) -0.0030(4) 0.0240(5) -0.0069(4)
N1 0.0155(6) 0.0162(6) 0.0146(6) -0.0003(5) 0.0089(5) -0.0009(5)
N2 0.0176(6) 0.0208(7) 0.0183(6) -0.0022(5) 0.0114(5) -0.0011(5)
N3 0.0175(6) 0.0173(6) 0.0149(6) 0.0016(5) 0.0105(5) 0.0019(5)
C1 0.0159(7) 0.0185(8) 0.0151(7) 0.0003(6) 0.0089(6) -0.0010(6)
C2 0.0165(7) 0.0161(7) 0.0148(7) 0.0031(6) 0.0092(6) 0.0025(6)
C3 0.0182(7) 0.0196(8) 0.0167(7) 0.0023(6) 0.0112(6) 0.0014(6)
C4 0.0221(8) 0.0250(8) 0.0225(8) -0.0034(7) 0.0142(7) -0.0053(7)
C5 0.0292(9) 0.0214(8) 0.0224(8) -0.0046(7) 0.0155(7) -0.0065(7)
C6 0.0263(8) 0.0187(8) 0.0210(8) -0.0012(6) 0.0153(7) 0.0020(7)
C7 0.0206(8) 0.0194(8) 0.0185(7) 0.0024(6) 0.0133(6) 0.0042(6)
C8 0.0173(7) 0.0205(8) 0.0171(7) -0.0006(6) 0.0111(6) 0.0000(6)
C9 0.0246(8) 0.0204(8) 0.0238(8) 0.0026(6) 0.0153(7) 0.0048(6)
C10 0.0243(8) 0.0246(8) 0.0204(8) 0.0017(6) 0.0160(7) 0.0015(7)
C11 0.0193(8) 0.0307(9) 0.0281(9) -0.0061(7) 0.0165(7) -0.0013(7)
B1 0.0173(8) 0.0187(8) 0.0195(8) 0.0000(7) 0.0118(7) -0.0005(7)

loop_
_atom_type_symbol
_atom_type_description
_atom_type_scat_dispersion_real
_atom_type_scat_dispersion_imag
_atom_type_scat_source
C C 0.0033 0.0016 'International Tables Vol C Tables 4.2.6.8 and 6.1.1.4'
H H 0.0000 0.0000 'International Tables Vol C Tables 4.2.6.8 and 6.1.1.4'
B B 0.0013 0.0007 'International Tables Vol C Tables 4.2.6.8 and 6.1.1.4'
N N 0.0061 0.0033 'International Tables Vol C Tables 4.2.6.8 and 6.1.1.4'
F F 0.0171 0.0103 'International Tables Vol C Tables 4.2.6.8 and 6.1.1.4'

loop_
_geom_angle_atom_site_label_1
_geom_angle_atom_site_label_2
_geom_angle_atom_site_label_3
_geom_angle
_geom_angle_site_symmetry_1
_geom_angle_site_symmetry_3
_geom_angle_publ_flag
C2 N1 C1 124.77(12) . . ?
C2 N1 B1 121.16(12) . . ?
C1 N1 B1 113.88(12) . . ?
C2 N2 C3 121.55(13) . . ?
C3 N3 C7 121.10(13) . . ?
C3 N3 B1 120.25(13) . . ?
C7 N3 B1 118.52(13) . . ?
N1 C1 C1 112.13(15) . 7_556 ?
N1 C1 H1A 109.2 . . ?
C1 C1 H1A 109.2 7_556 . ?
N1 C1 H1B 109.2 . . ?
C1 C1 H1B 109.2 7_556 . ?
H1A C1 H1B 107.9 . . ?
N2 C2 N1 123.16(13) . . ?
N2 C2 C8 112.93(13) . . ?
N1 C2 C8 123.91(13) . . ?
N2 C3 N3 122.52(14) . . ?
N2 C3 C4 119.34(14) . . ?
N3 C3 C4 118.14(14) . . ?
C5 C4 C3 120.48(15) . . ?
C5 C4 H4 119.8 . . ?
C3 C4 H4 119.8 . . ?
C4 C5 C6 119.85(15) . . ?
C4 C5 H5 120.1 . . ?
C6 C5 H5 120.1 . . ?
C7 C6 C5 118.54(14) . . ?
C7 C6 H6 120.7 . . ?
C5 C6 H6 120.7 . . ?
C6 C7 N3 121.88(14) . . ?
C6 C7 H7 119.1 . . ?
N3 C7 H7 119.1 . . ?
C9 C8 C11 106.66(13) . . ?
C9 C8 C10 112.76(13) . . ?
C11 C8 C10 105.92(13) . . ?
C9 C8 C2 110.91(12) . . ?
C11 C8 C2 109.45(12) . . ?
C10 C8 C2 110.88(12) . . ?
C8 C9 H9A 109.5 . . ?
C8 C9 H9B 109.5 . . ?
H9A C9 H9B 109.5 . . ?
C8 C9 H9C 109.5 . . ?
H9A C9 H9C 109.5 . . ?
H9B C9 H9C 109.5 . . ?
C8 C10 H10A 109.5 . . ?
C8 C10 H10B 109.5 . . ?
H10A C10 H10B 109.5 . . ?
C8 C10 H10C 109.5 . . ?
H10A C10 H10C 109.5 . . ?
H10B C10 H10C 109.5 . . ?
C8 C11 H11A 109.5 . . ?
C8 C11 H11B 109.5 . . ?
H11A C11 H11B 109.5 . . ?
C8 C11 H11C 109.5 . . ?
H11A C11 H11C 109.5 . . ?
H11B C11 H11C 109.5 . . ?
F1 B1 F2 108.50(13) . . ?
F1 B1 N1 111.05(13) . . ?
F2 B1 N1 111.34(13) . . ?
F1 B1 N3 109.01(13) . . ?
F2 B1 N3 107.28(12) . . ?
N1 B1 N3 109.56(12) . . ?

loop_
_geom_bond_atom_site_label_1
_geom_bond_atom_site_label_2
_geom_bond_distance
_geom_bond_site_symmetry_2
_geom_bond_publ_flag
F1 B1 1.3911(19) . ?
F2 B1 1.4040(19) . ?
N1 C2 1.3455(19) . ?
N1 C1 1.4834(19) . ?
N1 B1 1.533(2) . ?
N2 C2 1.329(2) . ?
N2 C3 1.352(2) . ?
N3 C3 1.3587(19) . ?
N3 C7 1.3650(19) . ?
N3 B1 1.546(2) . ?
C1 C1 1.538(3) 7_556 ?
C1 H1A 0.9900 . ?
C1 H1B 0.9900 . ?
C2 C8 1.549(2) . ?
C3 C4 1.414(2) . ?
C4 C5 1.368(2) . ?
C4 H4 0.9500 . ?
C5 C6 1.403(2) . ?
C5 H5 0.9500 . ?
C6 C7 1.357(2) . ?
C6 H6 0.9500 . ?
C7 H7 0.9500 . ?
C8 C9 1.539(2) . ?
C8 C11 1.541(2) . ?
C8 C10 1.544(2) . ?
C9 H9A 0.9800 . ?
C9 H9B 0.9800 . ?
C9 H9C 0.9800 . ?
C10 H10A 0.9800 . ?
C10 H10B 0.9800 . ?
C10 H10C 0.9800 . ?
C11 H11A 0.9800 . ?
C11 H11B 0.9800 . ?
C11 H11C 0.9800 . ?
